data_4500071
loop_
_publ_author_name
'Dominic Lalibert\'e,'
'Thierry Maris'
'Eric Demers'
'Fatima Helzy'
'Mathieu Arseneault'
'James D. Wuest'

_publ_section_title
;
 Molecular Tectonics. Hydrogen-Bonded Networks Built from Tetra- and
 Hexaanilines
;
_journal_name_full 'Cryst. Growth & Design'
_journal_page_first 1451
_journal_page_last 1456
_journal_paper_doi 10.1021/cg049566f
_journal_volume 5
_journal_year 2005
_chemical_compound_source 'Synthesized by the authors. See text'
_chemical_formula_sum 'C26 H24.667 N4 O0.333'
_chemical_formula_weight 398.40
_chemical_name_systematic
; 
 ? 
;
_space_group_IT_number 14
_symmetry_cell_setting monoclinic
_symmetry_space_group_name_Hall '-P 2ybc'
_symmetry_space_group_name_H-M 'P 1 21/c 1'
_atom_sites_solution_hydrogens difmap
_atom_sites_solution_primary direct
_atom_sites_solution_secondary difmap
_audit_creation_method SHELXL-97
_cell_angle_alpha 90.00
_cell_angle_beta 99.103(12)
_cell_angle_gamma 90.00
_cell_formula_units_Z 12
_cell_length_a 32.9270(17)
_cell_length_b 9.330(7)
_cell_length_c 21.448(3)
_cell_measurement_reflns_used 9466
_cell_measurement_temperature 290(2)
_cell_measurement_theta_max 25.00
_cell_measurement_theta_min 15.00
_cell_volume 6506(5)
_computing_cell_refinement 'SMART (Bruker, 2003)'
_computing_data_collection 'SMART (Bruker, 2003)'
_computing_data_reduction 'SAINT (Bruker, 2004)'
_computing_molecular_graphics 'SHELXTL (Bruker, 1997)'
_computing_publication_material 'UdMX (local program)'
_computing_structure_refinement 'SHELXL97 (Sheldrick, 1997)'
_computing_structure_solution 'SHELXS97 (Sheldrick, 1997)'
_diffrn_ambient_temperature 290(2)
_diffrn_detector_area_resol_mean 5.5
_diffrn_measured_fraction_theta_full 0.982
_diffrn_measured_fraction_theta_max 0.982
_diffrn_measurement_device_type 'Bruker Smart 6000'
_diffrn_measurement_method \w
_diffrn_radiation_monochromator 'Montel 200 optics'
_diffrn_radiation_source 'Rotating Anode'
_diffrn_radiation_type CuK\a
_diffrn_radiation_wavelength 1.54178
_diffrn_reflns_av_R_equivalents 0.081
_diffrn_reflns_av_sigmaI/netI 0.0905
_diffrn_reflns_limit_h_max 39
_diffrn_reflns_limit_h_min -39
_diffrn_reflns_limit_k_max 11
_diffrn_reflns_limit_k_min -11
_diffrn_reflns_limit_l_max 25
_diffrn_reflns_limit_l_min -25
_diffrn_reflns_number 70888
_diffrn_reflns_theta_full 69.39
_diffrn_reflns_theta_max 69.39
_diffrn_reflns_theta_min 1.36
_diffrn_standards_decay_% 1.65
_diffrn_standards_interval_time 1440
_diffrn_standards_number 253
_exptl_absorpt_coefficient_mu 0.580
_exptl_absorpt_correction_T_max 0.9700
_exptl_absorpt_correction_T_min 0.9300
_exptl_absorpt_correction_type multi-scan
_exptl_absorpt_process_details 'Sadabs (Sheldrick,1996)'
_exptl_crystal_colour Colourless
_exptl_crystal_density_diffrn 1.221
_exptl_crystal_density_method 'not measured'
_exptl_crystal_description block
_exptl_crystal_F_000 2536
_exptl_crystal_size_max 0.15
_exptl_crystal_size_mid 0.09
_exptl_crystal_size_min 0.05
_refine_diff_density_max 0.269
_refine_diff_density_min -0.280
_refine_diff_density_rms 0.074
_refine_ls_extinction_method none
_refine_ls_goodness_of_fit_ref 1.021
_refine_ls_hydrogen_treatment mixed
_refine_ls_matrix_type full
_refine_ls_number_parameters 820
_refine_ls_number_reflns 11980
_refine_ls_number_restraints 0
_refine_ls_restrained_S_all 1.021
_refine_ls_R_factor_all 0.0898
_refine_ls_R_factor_gt 0.0837
_refine_ls_shift/su_max 0.001
_refine_ls_shift/su_mean 0.000
_refine_ls_structure_factor_coef Fsqd
_refine_ls_weighting_details 'calc w=1/[\s^2^(Fo^2^)+(0.0893P)^2^] where P=(Fo^2^+2Fc^2^)/3'
_refine_ls_weighting_scheme calc
_refine_ls_wR_factor_gt 0.1889
_refine_ls_wR_factor_ref 0.1907
_reflns_number_gt 6341
_reflns_number_total 11980
_reflns_threshold_expression I>2\s(I)
_cod_data_source_file deposit.cif
_cod_data_source_block jiw744
_cod_original_sg_symbol_H-M P21/c
_cod_database_code 4500071

loop_
_symmetry_equiv_pos_as_xyz
'x, y, z'
'-x, y+1/2, -z+1/2'
'-x, -y, -z'
'x, -y-1/2, z-1/2'

loop_
_atom_site_label
_atom_site_type_symbol
_atom_site_fract_x
_atom_site_fract_y
_atom_site_fract_z
_atom_site_U_iso_or_equiv
_atom_site_adp_type
_atom_site_occupancy
_atom_site_symmetry_multiplicity
_atom_site_calc_flag
_atom_site_refinement_flags
N1 N 0.35007(8) -0.2505(4) 0.24187(13) 0.1615(13) Uani 1 1 d .
H1A H 0.3703 -0.1935 0.2597 0.242 Uiso 1 1 d R
H1B H 0.3603 -0.3327 0.2340 0.242 Uiso 1 1 d R
N2 N 0.21878(10) 0.3873(4) 0.26194(12) 0.1592(12) Uani 1 1 d .
H2A H 0.2014 0.3377 0.2790 0.239 Uiso 1 1 d R
H2B H 0.2092 0.4761 0.2553 0.239 Uiso 1 1 d R
N3 N 0.17290(8) 0.5018(3) -0.17788(10) 0.1146(8) Uani 1 1 d .
H3A H 0.1915 0.5680 -0.1832 0.172 Uiso 1 1 d R
H3B H 0.1511 0.5444 -0.1690 0.172 Uiso 1 1 d R
N4 N 0.25652(11) -0.3045(3) -0.20877(13) 0.1519(11) Uani 1 1 d .
H4A H 0.2806 -0.2960 -0.2224 0.228 Uiso 1 1 d R
H4B H 0.2366 -0.2701 -0.2378 0.228 Uiso 1 1 d R
C1 C 0.26003(7) 0.0075(3) 0.02070(11) 0.0764(6) Uani 1 1 d .
C2 C 0.23975(7) 0.1324(3) 0.02646(10) 0.0765(6) Uani 1 1 d .
C3 C 0.28487(8) -0.0594(3) 0.07610(12) 0.0871(7) Uani 1 1 d .
C4 C 0.28073(9) -0.2053(3) 0.08932(15) 0.1015(8) Uani 1 1 d .
H4 H 0.2629 -0.2621 0.0618 0.122 Uiso 1 1 calc .
C5 C 0.30306(11) -0.2657(3) 0.14329(17) 0.1174(10) Uani 1 1 d .
H5 H 0.2993 -0.3621 0.1517 0.141 Uiso 1 1 calc .
C6 C 0.33070(10) -0.1871(5) 0.18485(15) 0.1178(10) Uani 1 1 d .
C7 C 0.33576(8) -0.0434(4) 0.17267(14) 0.1076(9) Uani 1 1 d .
H7 H 0.3537 0.0125 0.2005 0.129 Uiso 1 1 calc .
C8 C 0.31367(8) 0.0167(3) 0.11831(13) 0.0957(8) Uani 1 1 d .
H8 H 0.3183 0.1124 0.1096 0.115 Uiso 1 1 calc .
C9 C 0.23447(7) 0.1996(3) 0.08838(11) 0.0790(6) Uani 1 1 d .
C10 C 0.22440(8) 0.1178(3) 0.13811(12) 0.0928(7) Uani 1 1 d .
H10 H 0.2212 0.0193 0.1328 0.111 Uiso 1 1 calc .
C11 C 0.21894(9) 0.1778(4) 0.19492(13) 0.1050(9) Uani 1 1 d .
H11 H 0.2124 0.1200 0.2272 0.126 Uiso 1 1 calc .
C12 C 0.22324(9) 0.3247(4) 0.20380(15) 0.1103(10) Uani 1 1 d .
C13 C 0.23322(9) 0.4085(3) 0.15414(17) 0.1084(9) Uani 1 1 d .
H13 H 0.2362 0.5072 0.1591 0.130 Uiso 1 1 calc .
C14 C 0.23853(8) 0.3460(3) 0.09894(13) 0.0927(7) Uani 1 1 d .
H14 H 0.2452 0.4038 0.0667 0.111 Uiso 1 1 calc .
C15 C 0.22202(7) 0.2228(2) -0.02922(11) 0.0737(6) Uani 1 1 d .
C20 C 0.18091(7) 0.2623(3) -0.03830(11) 0.0805(6) Uani 1 1 d .
H20 H 0.1638 0.2266 -0.0113 0.097 Uiso 1 1 calc .
C19 C 0.16476(7) 0.3539(3) -0.08673(12) 0.0851(7) Uani 1 1 d .
H19 H 0.1369 0.3769 -0.0922 0.102 Uiso 1 1 calc .
C18 C 0.18903(8) 0.4116(3) -0.12690(12) 0.0869(7) Uani 1 1 d .
C17 C 0.23022(9) 0.3730(3) -0.11766(13) 0.0977(8) Uani 1 1 d .
H17 H 0.2475 0.4111 -0.1438 0.117 Uiso 1 1 calc .
C16 C 0.24597(7) 0.2785(3) -0.07009(12) 0.0870(7) Uani 1 1 d .
H16 H 0.2735 0.2522 -0.0658 0.104 Uiso 1 1 calc .
C21 C 0.25868(7) -0.0676(2) -0.04094(11) 0.0790(6) Uani 1 1 d .
C26 C 0.22300(8) -0.0846(3) -0.08390(12) 0.0830(6) Uani 1 1 d .
H26 H 0.1988 -0.0434 -0.0752 0.100 Uiso 1 1 calc .
C25 C 0.22219(10) -0.1601(3) -0.13879(12) 0.0977(8) Uani 1 1 d .
H25 H 0.1976 -0.1694 -0.1666 0.117 Uiso 1 1 calc .
C24 C 0.25810(11) -0.2234(3) -0.15337(14) 0.1040(9) Uani 1 1 d .
C23 C 0.29350(11) -0.2050(4) -0.10967(18) 0.1223(10) Uani 1 1 d .
H23 H 0.3180 -0.2438 -0.1184 0.147 Uiso 1 1 calc .
C22 C 0.29390(8) -0.1321(3) -0.05429(14) 0.1066(9) Uani 1 1 d .
H22 H 0.3181 -0.1261 -0.0255 0.128 Uiso 1 1 calc .
N5 N 0.46530(9) 0.4200(2) 0.61415(11) 0.1230(8) Uani 1 1 d .
H5A H 0.4801 0.3594 0.5961 0.184 Uiso 1 1 d R
H5B H 0.4420 0.3778 0.6204 0.184 Uiso 1 1 d R
N6 N 0.40094(13) 1.1384(4) 0.73646(13) 0.1780(14) Uani 1 1 d .
H6A H 0.3883 1.0685 0.7541 0.267 Uiso 1 1 d R
H6B H 0.4269 1.1454 0.7558 0.267 Uiso 1 1 d R
N7 N 0.31810(9) 1.4259(3) 0.30147(13) 0.1441(10) Uani 1 1 d .
H7A H 0.2924 1.4363 0.3089 0.216 Uiso 1 1 d R
H7B H 0.3177 1.3930 0.2624 0.216 Uiso 1 1 d R
N8 N 0.47110(10) 0.8207(4) 0.21370(11) 0.1583(12) Uani 1 1 d .
H8A H 0.4637 0.8945 0.1881 0.237 Uiso 1 1 d R
H8B H 0.4598 0.7407 0.1962 0.237 Uiso 1 1 d R
C27 C 0.42526(6) 0.9076(2) 0.45767(10) 0.0715(6) Uani 1 1 d .
C28 C 0.40444(6) 1.0225(2) 0.47444(10) 0.0714(6) Uani 1 1 d .
C47 C 0.43495(7) 0.8886(3) 0.39199(11) 0.0789(6) Uani 1 1 d .
C48 C 0.43460(9) 0.7525(3) 0.36447(12) 0.0936(8) Uani 1 1 d .
H48 H 0.4269 0.6743 0.3868 0.112 Uiso 1 1 calc .
C49 C 0.44520(10) 0.7295(4) 0.30541(14) 0.1105(10) Uani 1 1 d .
H49 H 0.4443 0.6376 0.2884 0.133 Uiso 1 1 calc .
C50 C 0.45719(9) 0.8443(4) 0.27181(12) 0.1008(8) Uani 1 1 d .
C51 C 0.45765(8) 0.9786(3) 0.29786(13) 0.0984(8) Uani 1 1 d .
H51 H 0.4655 1.0563 0.2753 0.118 Uiso 1 1 calc .
C52 C 0.44686(8) 1.0015(3) 0.35638(12) 0.0863(7) Uani 1 1 d .
H52 H 0.4475 1.0941 0.3725 0.104 Uiso 1 1 calc .
C29 C 0.43742(7) 0.7855(2) 0.50202(10) 0.0689(5) Uani 1 1 d .
C30 C 0.40743(7) 0.7109(3) 0.52728(12) 0.0841(7) Uani 1 1 d .
H30 H 0.3806 0.7452 0.5203 0.101 Uiso 1 1 calc .
C31 C 0.41602(9) 0.5891(3) 0.56194(12) 0.0925(7) Uani 1 1 d .
H31 H 0.3950 0.5401 0.5771 0.111 Uiso 1 1 calc .
C32 C 0.45609(10) 0.5381(3) 0.57458(11) 0.0891(7) Uani 1 1 d .
C33 C 0.48689(9) 0.6164(3) 0.55212(12) 0.0954(8) Uani 1 1 d .
H33 H 0.5142 0.5876 0.5623 0.114 Uiso 1 1 calc .
C34 C 0.47731(7) 0.7366(3) 0.51479(11) 0.0789(6) Uani 1 1 d .
H34 H 0.4980 0.7846 0.4983 0.095 Uiso 1 1 calc .
C35 C 0.40336(7) 1.0522(2) 0.54337(11) 0.0747(6) Uani 1 1 d .
C36 C 0.43834(8) 1.0497(3) 0.58812(11) 0.0821(6) Uani 1 1 d .
H36 H 0.4635 1.0284 0.5757 0.099 Uiso 1 1 calc .
C37 C 0.43689(10) 1.0786(3) 0.65193(13) 0.1032(8) Uani 1 1 d .
H37 H 0.4612 1.0776 0.6808 0.124 Uiso 1 1 calc .
C38 C 0.40109(14) 1.1077(3) 0.67239(15) 0.1163(10) Uani 1 1 d .
C39 C 0.36523(12) 1.1100(3) 0.62834(19) 0.1215(11) Uani 1 1 d .
H39 H 0.3402 1.1294 0.6413 0.146 Uiso 1 1 calc .
C40 C 0.36671(9) 1.0838(3) 0.56555(14) 0.1044(9) Uani 1 1 d .
H40 H 0.3424 1.0872 0.5368 0.125 Uiso 1 1 calc .
C41 C 0.38236(7) 1.1275(3) 0.43015(11) 0.0774(6) Uani 1 1 d .
C42 C 0.35479(7) 1.0821(3) 0.37670(12) 0.0876(7) Uani 1 1 d .
H42 H 0.3511 0.9844 0.3690 0.105 Uiso 1 1 calc .
C43 C 0.33323(8) 1.1781(4) 0.33570(12) 0.0965(8) Uani 1 1 d .
H43 H 0.3147 1.1450 0.3014 0.116 Uiso 1 1 calc .
C44 C 0.33888(9) 1.3252(4) 0.34509(14) 0.0984(8) Uani 1 1 d .
C45 C 0.36586(9) 1.3717(3) 0.39754(15) 0.0984(8) Uani 1 1 d .
H45 H 0.3700 1.4694 0.4046 0.118 Uiso 1 1 calc .
C46 C 0.38663(7) 1.2738(3) 0.43932(12) 0.0867(7) Uani 1 1 d .
H46 H 0.4040 1.3074 0.4747 0.104 Uiso 1 1 calc .
N9 N 0.08616(9) 0.3503(3) 0.73784(10) 0.1248(8) Uani 1 1 d .
H9A H 0.1126 0.3529 0.7550 0.187 Uiso 1 1 d R
H9B H 0.0723 0.4159 0.7561 0.187 Uiso 1 1 d R
N10 N 0.12636(7) 1.0801(2) 0.60254(9) 0.0959(6) Uani 1 1 d .
H10A H 0.1038 1.1261 0.6058 0.144 Uiso 1 1 d R
H10B H 0.1432 1.1379 0.5857 0.144 Uiso 1 1 d R
N11 N 0.11880(12) 0.6855(4) 0.19991(12) 0.1753(15) Uani 1 1 d .
H11A H 0.1442 0.7209 0.2039 0.263 Uiso 1 1 d R
H11B H 0.1174 0.6050 0.1774 0.263 Uiso 1 1 d R
N12 N -0.00893(8) 0.0185(3) 0.31090(13) 0.1329(10) Uani 1 1 d .
H12A H -0.0346 0.0448 0.2957 0.199 Uiso 1 1 d R
H12B H 0.0049 0.0039 0.2791 0.199 Uiso 1 1 d R
C54 C 0.08663(7) 0.5827(2) 0.44978(11) 0.0736(6) Uani 1 1 d .
C53 C 0.07162(6) 0.4607(2) 0.47182(10) 0.0717(6) Uani 1 1 d .
C67 C 0.09331(7) 0.6036(2) 0.38294(10) 0.0702(6) Uani 1 1 d .
C68 C 0.08374(8) 0.7331(3) 0.35255(12) 0.0920(8) Uani 1 1 d .
H68 H 0.0719 0.8051 0.3737 0.110 Uiso 1 1 calc R
C69 C 0.09109(10) 0.7584(3) 0.29291(14) 0.1055(9) Uani 1 1 d .
H69 H 0.0836 0.8461 0.2739 0.127 Uiso 1 1 calc .
C70 C 0.10986(10) 0.6542(4) 0.25954(11) 0.1033(9) Uani 1 1 d .
C71 C 0.11879(8) 0.5243(3) 0.28898(12) 0.0893(7) Uani 1 1 d .
H71 H 0.1304 0.4518 0.2678 0.107 Uiso 1 1 calc .
C72 C 0.11091(7) 0.4994(2) 0.34921(11) 0.0760(6) Uani 1 1 d .
H72 H 0.1175 0.4107 0.3678 0.091 Uiso 1 1 calc .
C61 C 0.09771(7) 0.7108(2) 0.49152(10) 0.0704(6) Uani 1 1 d .
C66 C 0.13587(7) 0.7747(3) 0.49536(11) 0.0803(6) Uani 1 1 d .
H66 H 0.1554 0.7350 0.4735 0.096 Uiso 1 1 calc .
C65 C 0.14567(7) 0.8978(3) 0.53144(11) 0.0800(6) Uani 1 1 d .
H65 H 0.1717 0.9381 0.5343 0.096 Uiso 1 1 calc .
C64 C 0.11690(8) 0.9595(2) 0.56278(10) 0.0735(6) Uani 1 1 d .
C63 C 0.07845(7) 0.8995(3) 0.55779(11) 0.0815(6) Uani 1 1 d .
H63 H 0.0585 0.9429 0.5776 0.098 Uiso 1 1 calc .
C62 C 0.06929(7) 0.7753(2) 0.52351(11) 0.0763(6) Uani 1 1 d .
H62 H 0.0434 0.7340 0.5219 0.092 Uiso 1 1 calc .
C55 C 0.07444(7) 0.4340(2) 0.54129(10) 0.0727(6) Uani 1 1 d .
C60 C 0.04262(8) 0.3757(3) 0.56903(12) 0.0892(7) Uani 1 1 d .
H60 H 0.0180 0.3521 0.5434 0.107 Uiso 1 1 calc .
C59 C 0.04628(9) 0.3522(3) 0.63251(14) 0.0953(8) Uani 1 1 d .
H59 H 0.0238 0.3168 0.6489 0.114 Uiso 1 1 calc .
C58 C 0.08265(10) 0.3796(3) 0.67335(12) 0.0887(7) Uani 1 1 d .
C57 C 0.11425(9) 0.4326(3) 0.64725(12) 0.0934(8) Uani 1 1 d .
H57 H 0.1391 0.4526 0.6730 0.112 Uiso 1 1 calc .
C56 C 0.11045(7) 0.4581(3) 0.58269(11) 0.0807(6) Uani 1 1 d .
H56 H 0.1332 0.4929 0.5666 0.097 Uiso 1 1 calc .
C73 C 0.05093(7) 0.3459(3) 0.42870(10) 0.0746(6) Uani 1 1 d .
C78 C 0.02513(7) 0.3769(3) 0.37278(12) 0.0879(7) Uani 1 1 d .
H78 H 0.0208 0.4721 0.3606 0.105 Uiso 1 1 calc .
C77 C 0.00559(8) 0.2692(3) 0.33444(12) 0.0939(8) Uani 1 1 d .
H77 H -0.0112 0.2949 0.2971 0.113 Uiso 1 1 calc .
C76 C 0.01007(8) 0.1282(3) 0.34933(13) 0.0927(7) Uani 1 1 d .
C75 C 0.03541(9) 0.0945(3) 0.40584(14) 0.0955(8) Uani 1 1 d .
H75 H 0.0389 -0.0007 0.4184 0.115 Uiso 1 1 calc .
C74 C 0.05545(7) 0.2023(3) 0.44348(11) 0.0794(6) Uani 1 1 d .
H74 H 0.0727 0.1765 0.4804 0.095 Uiso 1 1 calc .
O80 O 0.19409(15) 0.7699(5) 0.1893(2) 0.281(2) Uani 1 1 d .

loop_
_atom_site_aniso_label
_atom_site_aniso_U_11
_atom_site_aniso_U_22
_atom_site_aniso_U_33
_atom_site_aniso_U_23
_atom_site_aniso_U_13
_atom_site_aniso_U_12
N1 0.120(2) 0.224(4) 0.130(2) 0.070(2) -0.0115(17) 0.010(2)
N2 0.168(3) 0.205(3) 0.1049(18) -0.042(2) 0.0233(17) 0.045(2)
N3 0.1237(19) 0.1075(17) 0.1075(16) 0.0154(14) 0.0028(14) 0.0125(14)
N4 0.208(3) 0.140(2) 0.123(2) -0.0299(18) 0.074(2) -0.015(2)
C1 0.0672(14) 0.0787(15) 0.0830(15) 0.0070(12) 0.0112(11) 0.0061(12)
C2 0.0666(14) 0.0858(15) 0.0775(14) 0.0114(12) 0.0122(11) 0.0010(12)
C3 0.0802(16) 0.0942(18) 0.0875(16) 0.0106(14) 0.0151(13) 0.0071(14)
C4 0.0934(19) 0.0799(17) 0.126(2) 0.0086(16) 0.0005(16) 0.0067(14)
C5 0.115(2) 0.102(2) 0.130(2) 0.0359(19) 0.007(2) 0.0029(18)
C6 0.081(2) 0.170(3) 0.101(2) 0.032(2) 0.0089(16) 0.014(2)
C7 0.0813(18) 0.146(3) 0.0941(19) -0.0007(19) 0.0099(15) 0.0011(18)
C8 0.0698(15) 0.113(2) 0.1021(18) -0.0006(16) 0.0082(14) -0.0049(14)
C9 0.0654(14) 0.0897(17) 0.0826(15) -0.0027(13) 0.0140(11) 0.0074(12)
C10 0.0857(17) 0.1065(19) 0.0886(17) -0.0070(15) 0.0209(14) -0.0113(14)
C11 0.091(2) 0.139(3) 0.0853(18) -0.0096(18) 0.0149(14) -0.0073(17)
C12 0.0847(19) 0.146(3) 0.097(2) -0.035(2) 0.0042(16) 0.0212(18)
C13 0.104(2) 0.096(2) 0.118(2) -0.0222(19) -0.0058(18) 0.0115(16)
C14 0.0814(17) 0.0970(19) 0.0992(18) -0.0058(16) 0.0132(14) 0.0054(14)
C15 0.0692(15) 0.0718(14) 0.0826(14) -0.0021(11) 0.0199(12) 0.0026(11)
C20 0.0740(15) 0.0853(16) 0.0860(15) 0.0016(13) 0.0241(12) 0.0057(12)
C19 0.0776(16) 0.0842(16) 0.0920(16) -0.0003(14) 0.0088(13) 0.0131(13)
C18 0.0911(18) 0.0810(16) 0.0862(16) 0.0106(13) 0.0070(14) 0.0072(14)
C17 0.093(2) 0.1026(19) 0.1004(18) 0.0205(16) 0.0245(15) 0.0015(15)
C16 0.0744(15) 0.0926(17) 0.0978(17) 0.0194(14) 0.0255(13) 0.0118(13)
C21 0.0764(15) 0.0770(14) 0.0846(15) -0.0028(12) 0.0162(13) 0.0099(12)
C26 0.0822(16) 0.0802(15) 0.0888(16) -0.0053(13) 0.0205(13) -0.0043(12)
C25 0.118(2) 0.0868(17) 0.0888(17) -0.0088(14) 0.0175(16) -0.0189(16)
C24 0.132(3) 0.0899(18) 0.099(2) -0.0191(15) 0.044(2) -0.0101(18)
C23 0.112(2) 0.132(3) 0.129(3) -0.025(2) 0.037(2) 0.027(2)
C22 0.0888(19) 0.116(2) 0.114(2) -0.0128(18) 0.0112(16) 0.0281(16)
N5 0.165(2) 0.0957(16) 0.1112(17) 0.0277(13) 0.0309(16) 0.0309(16)
N6 0.263(4) 0.184(3) 0.1020(19) -0.004(2) 0.076(2) 0.027(3)
N7 0.129(2) 0.161(2) 0.140(2) 0.0673(19) 0.0123(17) 0.0425(18)
N8 0.184(3) 0.221(3) 0.0731(14) -0.0020(18) 0.0297(16) 0.062(2)
C27 0.0621(13) 0.0750(14) 0.0772(13) 0.0017(11) 0.0102(11) 0.0037(11)
C28 0.0610(13) 0.0773(14) 0.0766(13) 0.0064(11) 0.0126(11) 0.0010(11)
C47 0.0704(14) 0.0918(17) 0.0731(14) 0.0012(13) 0.0069(11) 0.0086(12)
C48 0.107(2) 0.0894(18) 0.0812(16) 0.0061(14) 0.0036(14) 0.0146(15)
C49 0.121(2) 0.119(2) 0.0858(19) -0.0177(18) -0.0006(17) 0.0286(19)
C50 0.107(2) 0.126(2) 0.0667(15) 0.0017(17) 0.0070(14) 0.0285(18)
C51 0.0924(19) 0.114(2) 0.0918(18) 0.0212(17) 0.0234(14) 0.0192(16)
C52 0.0820(16) 0.0923(17) 0.0875(16) 0.0073(14) 0.0228(13) 0.0036(13)
C29 0.0669(14) 0.0709(13) 0.0707(13) 0.0044(10) 0.0165(11) 0.0085(11)
C30 0.0717(15) 0.0782(15) 0.1037(17) 0.0079(14) 0.0184(13) 0.0023(12)
C31 0.0935(19) 0.0867(18) 0.1000(18) 0.0048(14) 0.0236(14) -0.0123(15)
C32 0.116(2) 0.0811(16) 0.0721(14) 0.0093(12) 0.0220(14) 0.0188(15)
C33 0.1001(19) 0.1038(19) 0.0873(16) 0.0252(15) 0.0302(14) 0.0407(16)
C34 0.0755(15) 0.0839(15) 0.0822(15) 0.0101(12) 0.0272(12) 0.0147(12)
C35 0.0705(14) 0.0733(14) 0.0830(15) 0.0019(11) 0.0210(12) 0.0088(11)
C36 0.0855(17) 0.0867(16) 0.0768(14) -0.0055(12) 0.0212(13) -0.0061(13)
C37 0.113(2) 0.109(2) 0.0856(18) -0.0008(15) 0.0105(16) -0.0037(17)
C38 0.160(3) 0.104(2) 0.094(2) 0.0133(16) 0.051(2) 0.024(2)
C39 0.136(3) 0.121(2) 0.126(3) 0.023(2) 0.077(2) 0.041(2)
C40 0.0941(19) 0.112(2) 0.113(2) 0.0236(17) 0.0366(16) 0.0300(16)
C41 0.0617(13) 0.0912(17) 0.0812(14) 0.0127(13) 0.0172(11) 0.0073(12)
C42 0.0714(15) 0.1000(18) 0.0920(16) 0.0047(14) 0.0144(13) -0.0015(13)
C43 0.0691(16) 0.126(2) 0.0934(17) 0.0075(17) 0.0092(13) 0.0150(16)
C44 0.0874(19) 0.114(2) 0.0981(19) 0.0276(18) 0.0283(16) 0.0182(17)
C45 0.0979(19) 0.0761(16) 0.122(2) 0.0125(16) 0.0199(17) 0.0091(14)
C46 0.0809(16) 0.0782(17) 0.1013(18) 0.0128(14) 0.0153(13) 0.0113(13)
N9 0.162(2) 0.130(2) 0.0847(15) 0.0027(14) 0.0258(15) 0.0101(17)
N10 0.1167(16) 0.0733(12) 0.0951(13) -0.0240(11) 0.0084(12) -0.0067(11)
N11 0.272(4) 0.179(3) 0.0841(17) -0.0089(18) 0.055(2) -0.073(3)
N12 0.1101(18) 0.131(2) 0.152(2) -0.0714(18) 0.0015(16) -0.0136(15)
C54 0.0685(13) 0.0662(14) 0.0837(14) -0.0103(11) 0.0044(11) -0.0014(11)
C53 0.0632(13) 0.0736(14) 0.0776(14) -0.0068(11) 0.0086(11) -0.0016(11)
C67 0.0717(14) 0.0631(13) 0.0706(13) 0.0016(10) -0.0043(11) 0.0013(11)
C68 0.109(2) 0.0768(16) 0.0817(17) -0.0060(13) -0.0125(14) 0.0074(14)
C69 0.146(3) 0.0774(17) 0.0827(18) 0.0074(14) -0.0131(17) -0.0177(16)
C70 0.127(2) 0.113(2) 0.0625(14) 0.0001(16) -0.0073(15) -0.0277(18)
C71 0.0931(18) 0.0943(18) 0.0802(16) -0.0161(14) 0.0127(13) -0.0156(14)
C72 0.0740(14) 0.0700(14) 0.0826(15) -0.0114(12) 0.0079(12) 0.0010(11)
C61 0.0663(14) 0.0703(13) 0.0743(13) -0.0142(11) 0.0099(11) -0.0042(11)
C66 0.0744(15) 0.0899(16) 0.0803(14) -0.0176(12) 0.0235(12) -0.0100(12)
C65 0.0774(15) 0.0808(15) 0.0838(14) -0.0145(12) 0.0194(12) -0.0209(12)
C64 0.0885(17) 0.0637(13) 0.0651(12) -0.0058(10) 0.0020(12) -0.0011(12)
C63 0.0743(15) 0.0910(17) 0.0799(14) -0.0154(12) 0.0137(12) 0.0051(13)
C62 0.0638(13) 0.0820(15) 0.0820(14) -0.0172(12) 0.0082(11) -0.0017(11)
C55 0.0745(15) 0.0658(13) 0.0776(14) -0.0107(11) 0.0109(12) -0.0063(11)
C60 0.0849(17) 0.0926(17) 0.0929(17) -0.0098(14) 0.0233(14) -0.0179(13)
C59 0.099(2) 0.0886(18) 0.106(2) -0.0060(15) 0.0397(17) -0.0102(14)
C58 0.112(2) 0.0771(15) 0.0806(16) -0.0064(13) 0.0256(16) -0.0039(14)
C57 0.102(2) 0.0997(19) 0.0761(15) -0.0152(14) 0.0064(14) 0.0086(15)
C56 0.0793(16) 0.0800(15) 0.0824(15) -0.0080(12) 0.0116(13) -0.0046(12)
C73 0.0693(14) 0.0800(16) 0.0734(13) -0.0089(11) 0.0086(11) -0.0011(11)
C78 0.0739(15) 0.0884(16) 0.0961(17) -0.0016(14) -0.0023(13) -0.0041(13)
C77 0.0712(16) 0.117(2) 0.0874(16) -0.0033(16) -0.0069(13) -0.0053(15)
C76 0.0823(17) 0.099(2) 0.0965(18) -0.0263(16) 0.0133(15) -0.0017(15)
C75 0.1001(19) 0.0701(15) 0.116(2) -0.0227(14) 0.0182(17) -0.0082(14)
C74 0.0762(15) 0.0692(15) 0.0897(15) -0.0094(12) 0.0033(12) 0.0087(11)
O80 0.279(5) 0.272(5) 0.297(5) 0.035(4) 0.064(4) 0.002(4)

loop_
_atom_type_symbol
_atom_type_description
_atom_type_scat_dispersion_real
_atom_type_scat_dispersion_imag
_atom_type_scat_source
C C 0.0181 0.0000 'International Tables Vol C Tables 4.2.6.8 and 6.1.1.4'
H H 0.0000 0.0000 'International Tables Vol C Tables 4.2.6.8 and 6.1.1.4'
N N 0.0311 0.0000 'International Tables Vol C Tables 4.2.6.8 and 6.1.1.4'
O O 0.0492 0.0000 'International Tables Vol C Tables 4.2.6.8 and 6.1.1.4'

loop_
_geom_angle_atom_site_label_1
_geom_angle_atom_site_label_2
_geom_angle_atom_site_label_3
_geom_angle
_geom_angle_publ_flag
C6 N1 H1A 109 ?
C6 N1 H1B 109.7 ?
H1A N1 H1B 109.1 ?
C12 N2 H2A 108.9 ?
C12 N2 H2B 109.2 ?
H2A N2 H2B 109.1 ?
C18 N3 H3A 109.3 ?
C18 N3 H3B 108.9 ?
H3A N3 H3B 108.8 ?
C24 N4 H4A 108.4 ?
C24 N4 H4B 108.8 ?
H4A N4 H4B 109.5 ?
C2 C1 C3 120.6(2) y
C2 C1 C21 122.5(2) y
C3 C1 C21 116.9(2) y
C1 C2 C9 124.4(2) y
C1 C2 C15 123.0(2) y
C9 C2 C15 112.6(2) y
C8 C3 C4 116.1(2) y
C8 C3 C1 122.8(2) y
C4 C3 C1 121.1(2) y
C5 C4 C3 120.5(3) y
C5 C4 H4 119.8 ?
C3 C4 H4 119.8 ?
C6 C5 C4 122.1(3) y
C6 C5 H5 119 ?
C4 C5 H5 119 ?
C7 C6 C5 118.7(3) y
C7 C6 N1 121.2(4) y
C5 C6 N1 119.8(4) y
C6 C7 C8 119.1(3) y
C6 C7 H7 120.4 ?
C8 C7 H7 120.4 ?
C7 C8 C3 123.4(3) y
C7 C8 H8 118.3 ?
C3 C8 H8 118.3 ?
C14 C9 C10 116.3(2) y
C14 C9 C2 122.2(2) y
C10 C9 C2 121.5(2) y
C11 C10 C9 122.3(3) y
C11 C10 H10 118.9 ?
C9 C10 H10 118.9 ?
C10 C11 C12 119.8(3) y
C10 C11 H11 120.1 ?
C12 C11 H11 120.1 ?
C11 C12 C13 118.5(3) y
C11 C12 N2 120.6(4) y
C13 C12 N2 120.8(4) y
C14 C13 C12 120.1(3) y
C14 C13 H13 119.9 ?
C12 C13 H13 119.9 ?
C13 C14 C9 122.9(3) y
C13 C14 H14 118.5 ?
C9 C14 H14 118.5 ?
C16 C15 C20 117.2(2) y
C16 C15 C2 122.0(2) y
C20 C15 C2 120.6(2) y
C19 C20 C15 121.3(2) y
C19 C20 H20 119.3 ?
C15 C20 H20 119.3 ?
C18 C19 C20 121.3(2) y
C18 C19 H19 119.3 ?
C20 C19 H19 119.3 ?
C19 C18 C17 117.5(2) y
C19 C18 N3 122.2(2) y
C17 C18 N3 120.3(2) y
C16 C17 C18 120.9(2) y
C16 C17 H17 119.5 ?
C18 C17 H17 119.5 ?
C15 C16 C17 121.7(2) y
C15 C16 H16 119.1 ?
C17 C16 H16 119.1 ?
C22 C21 C26 117.8(2) y
C22 C21 C1 118.8(2) y
C26 C21 C1 123.2(2) y
C25 C26 C21 122.1(2) y
C25 C26 H26 119 ?
C21 C26 H26 119 ?
C26 C25 C24 120.5(3) y
C26 C25 H25 119.8 ?
C24 C25 H25 119.8 ?
C23 C24 C25 116.5(3) y
C23 C24 N4 123.7(3) y
C25 C24 N4 119.8(3) y
C22 C23 C24 122.7(3) y
C22 C23 H23 118.6 ?
C24 C23 H23 118.6 ?
C23 C22 C21 120.4(3) y
C23 C22 H22 119.8 ?
C21 C22 H22 119.8 ?
C32 N5 H5A 108.9 ?
C32 N5 H5B 109.4 ?
H5A N5 H5B 109.4 ?
C38 N6 H6A 110 ?
C38 N6 H6B 108.6 ?
H6A N6 H6B 109.5 ?
C44 N7 H7A 109.1 ?
C44 N7 H7B 109 ?
H7A N7 H7B 109.5 ?
C50 N8 H8A 109.2 ?
C50 N8 H8B 109.4 ?
H8A N8 H8B 109.5 ?
C28 C27 C29 122.0(2) y
C28 C27 C47 122.3(2) y
C29 C27 C47 115.50(19) y
C27 C28 C41 125.1(2) y
C27 C28 C35 119.83(19) y
C41 C28 C35 115.1(2) y
C52 C47 C48 116.0(2) y
C52 C47 C27 123.0(2) y
C48 C47 C27 120.9(2) y
C49 C48 C47 122.7(3) y
C49 C48 H48 118.7 ?
C47 C48 H48 118.7 ?
C48 C49 C50 119.5(3) y
C48 C49 H49 120.3 ?
C50 C49 H49 120.3 ?
C51 C50 C49 118.7(3) y
C51 C50 N8 121.2(3) y
C49 C50 N8 119.9(3) y
C52 C51 C50 121.8(3) y
C52 C51 H51 119.1 ?
C50 C51 H51 119.1 ?
C51 C52 C47 121.3(3) y
C51 C52 H52 119.4 ?
C47 C52 H52 119.4 ?
C34 C29 C30 118.2(2) y
C34 C29 C27 122.0(2) y
C30 C29 C27 119.6(2) y
C31 C30 C29 122.2(2) y
C31 C30 H30 118.9 ?
C29 C30 H30 118.9 ?
C30 C31 C32 120.1(2) y
C30 C31 H31 120 ?
C32 C31 H31 120 ?
C31 C32 N5 119.9(3) y
C31 C32 C33 118.2(2) y
N5 C32 C33 121.6(3) y
C34 C33 C32 120.8(2) y
C34 C33 H33 119.6 ?
C32 C33 H33 119.6 ?
C29 C34 C33 120.4(2) y
C29 C34 H34 119.8 ?
C33 C34 H34 119.8 ?
C36 C35 C40 116.0(2) y
C36 C35 C28 122.2(2) y
C40 C35 C28 121.8(2) y
C35 C36 C37 121.5(2) y
C35 C36 H36 119.2 ?
C37 C36 H36 119.2 ?
C38 C37 C36 121.5(3) y
C38 C37 H37 119.3 ?
C36 C37 H37 119.3 ?
C37 C38 C39 118.3(3) y
C37 C38 N6 119.9(4) y
C39 C38 N6 121.8(4) y
C40 C39 C38 120.3(3) y
C40 C39 H39 119.9 ?
C38 C39 H39 119.9 ?
C39 C40 C35 122.5(3) y
C39 C40 H40 118.8 ?
C35 C40 H40 118.8 ?
C46 C41 C42 116.8(2) y
C46 C41 C28 122.4(2) y
C42 C41 C28 120.8(2) y
C43 C42 C41 121.7(3) y
C43 C42 H42 119.2 ?
C41 C42 H42 119.2 ?
C42 C43 C44 120.4(3) y
C42 C43 H43 119.8 ?
C44 C43 H43 119.8 ?
C45 C44 C43 118.6(2) y
C45 C44 N7 120.4(3) y
C43 C44 N7 121.0(3) y
C46 C45 C44 120.4(3) y
C46 C45 H45 119.8 ?
C44 C45 H45 119.8 ?
C45 C46 C41 122.1(2) y
C45 C46 H46 119 ?
C41 C46 H46 119 ?
C58 N9 H9A 109.1 ?
C58 N9 H9B 109.5 ?
H9A N9 H9B 109.5 ?
C64 N10 H10A 109.3 ?
C64 N10 H10B 109.2 ?
H10A N10 H10B 109.2 ?
C70 N11 H11A 108.8 ?
C70 N11 H11B 108.8 ?
H11A N11 H11B 109.5 ?
C76 N12 H12A 108.9 ?
C76 N12 H12B 109.2 ?
H12A N12 H12B 109.5 ?
C53 C54 C67 124.04(19) y
C53 C54 C61 121.8(2) y
C67 C54 C61 114.13(19) y
C54 C53 C55 121.15(19) y
C54 C53 C73 122.5(2) y
C55 C53 C73 116.32(19) y
C68 C67 C72 116.5(2) y
C68 C67 C54 120.5(2) y
C72 C67 C54 122.94(19) y
C69 C68 C67 122.2(3) y
C69 C68 H68 118.9 ?
C67 C68 H68 118.9 ?
C68 C69 C70 121.1(2) y
C68 C69 H69 119.5 ?
C70 C69 H69 119.5 ?
C71 C70 N11 123.1(3) y
C71 C70 C69 117.0(2) y
N11 C70 C69 119.8(3) y
C72 C71 C70 121.3(2) y
C72 C71 H71 119.3 ?
C70 C71 H71 119.3 ?
C71 C72 C67 121.8(2) y
C71 C72 H72 119.1 ?
C67 C72 H72 119.1 ?
C62 C61 C66 117.58(19) y
C62 C61 C54 121.47(19) y
C66 C61 C54 120.8(2) y
C61 C66 C65 121.2(2) y
C61 C66 H66 119.4 ?
C65 C66 H66 119.4 ?
C64 C65 C66 120.0(2) y
C64 C65 H65 120 ?
C66 C65 H65 120 ?
C63 C64 C65 119.4(2) y
C63 C64 N10 118.9(2) y
C65 C64 N10 121.7(2) y
C64 C63 C62 120.3(2) y
C64 C63 H63 119.8 ?
C62 C63 H63 119.8 ?
C63 C62 C61 121.5(2) y
C63 C62 H62 119.3 ?
C61 C62 H62 119.3 ?
C56 C55 C60 114.5(2) y
C56 C55 C53 121.6(2) y
C60 C55 C53 123.8(2) y
C59 C60 C55 122.3(2) y
C59 C60 H60 118.9 ?
C55 C60 H60 118.9 ?
C60 C59 C58 122.0(2) y
C60 C59 H59 119 ?
C58 C59 H59 119 ?
C57 C58 C59 116.7(2) y
C57 C58 N9 122.2(3) y
C59 C58 N9 121.1(3) y
C58 C57 C56 121.4(2) y
C58 C57 H57 119.3 ?
C56 C57 H57 119.3 ?
C55 C56 C57 123.0(2) y
C55 C56 H56 118.5 ?
C57 C56 H56 118.5 ?
C74 C73 C78 115.5(2) y
C74 C73 C53 121.9(2) y
C78 C73 C53 122.6(2) y
C73 C78 C77 121.6(2) y
C73 C78 H78 119.2 ?
C77 C78 H78 119.2 ?
C76 C77 C78 122.6(2) y
C76 C77 H77 118.7 ?
C78 C77 H77 118.7 ?
C77 C76 C75 116.8(2) y
C77 C76 N12 123.3(3) y
C75 C76 N12 119.9(3) y
C74 C75 C76 120.4(2) y
C74 C75 H75 119.8 ?
C76 C75 H75 119.8 ?
C73 C74 C75 123.1(2) y
C73 C74 H74 118.5 ?
C75 C74 H74 118.5 ?

loop_
_geom_bond_atom_site_label_1
_geom_bond_atom_site_label_2
_geom_bond_distance
_geom_bond_publ_flag
N1 C6 1.416(4) y
N1 H1a 0.89 ?
N1 H1b 0.8645 ?
N2 C12 1.405(4) y
N2 H2a 0.8605 ?
N2 H2b 0.89 ?
N3 C18 1.415(3) y
N3 H3a 0.89 ?
N3 H3b 0.8685 ?
N4 C24 1.403(4) y
N4 H4a 0.89 ?
N4 H4b 0.89 ?
C1 C2 1.359(3) y
C1 C3 1.471(3) y
C1 C21 1.491(3) y
C2 C9 1.503(3) y
C2 C15 1.502(3) y
C3 C8 1.397(4) y
C3 C4 1.401(4) y
C4 C5 1.389(4) y
C4 H4 0.93 ?
C5 C6 1.380(5) y
C5 H5 0.93 ?
C6 C7 1.382(5) y
C7 C8 1.391(4) y
C7 H7 0.93 ?
C8 H8 0.93 ?
C9 C14 1.388(4) y
C9 C10 1.394(3) y
C10 C11 1.378(4) y
C10 H10 0.93 ?
C11 C12 1.388(5) y
C11 H11 0.93 ?
C12 C13 1.401(4) y
C13 C14 1.356(4) y
C13 H13 0.93 ?
C14 H14 0.93 ?
C15 C16 1.371(3) y
C15 C20 1.387(3) y
C20 C19 1.385(3) y
C20 H20 0.93 ?
C19 C18 1.374(3) y
C19 H19 0.93 ?
C18 C17 1.387(3) y
C17 C16 1.385(3) y
C17 H17 0.93 ?
C16 H16 0.93 ?
C21 C22 1.376(3) y
C21 C26 1.383(3) y
C26 C25 1.369(3) y
C26 H26 0.93 ?
C25 C24 1.401(4) y
C25 H25 0.93 ?
C24 C23 1.386(4) y
C23 C22 1.367(4) y
C23 H23 0.93 ?
C22 H22 0.93 ?
N5 C32 1.394(3) y
N5 H5a 0.8751 ?
N5 H5b 0.89 ?
N6 C38 1.405(4) y
N6 H6a 0.89 ?
N6 H6b 0.89 ?
N7 C44 1.422(3) y
N7 H7a 0.89 ?
N7 H7b 0.89 ?
N8 C50 1.412(3) y
N8 H8a 0.89 ?
N8 H8b 0.89 ?
C27 C28 1.352(3) y
C27 C29 1.498(3) y
C27 C47 1.503(3) y
C28 C41 1.474(3) y
C28 C35 1.510(3) y
C47 C52 1.393(3) y
C47 C48 1.400(4) y
C48 C49 1.383(4) y
C48 H48 0.93 ?
C49 C50 1.382(4) y
C49 H49 0.93 ?
C50 C51 1.371(4) y
C51 C52 1.374(4) y
C51 H51 0.93 ?
C52 H52 0.93 ?
C29 C34 1.376(3) y
C29 C30 1.386(3) y
C30 C31 1.363(4) y
C30 H30 0.93 ?
C31 C32 1.389(4) y
C31 H31 0.93 ?
C32 C33 1.396(4) y
C33 C34 1.385(3) y
C33 H33 0.93 ?
C34 H34 0.93 ?
C35 C36 1.378(3) y
C35 C40 1.397(3) y
C36 C37 1.403(4) y
C36 H36 0.93 ?
C37 C38 1.349(4) y
C37 H37 0.93 ?
C38 C39 1.391(5) y
C39 C40 1.377(4) y
C39 H39 0.93 ?
C40 H40 0.93 ?
C41 C46 1.383(4) y
C41 C42 1.411(3) y
C42 C43 1.372(4) y
C42 H42 0.93 ?
C43 C44 1.395(4) y
C43 H43 0.93 ?
C44 C45 1.388(4) y
C45 C46 1.383(3) y
C45 H45 0.93 ?
C46 H46 0.93 ?
N9 C58 1.397(3) y
N9 H9a 0.89 ?
N9 H9b 0.89 ?
N10 C64 1.416(3) y
N10 H10a 0.8713 ?
N10 H10b 0.89 ?
N11 C70 1.388(3) y
N11 H11a 0.89 ?
N11 H11b 0.89 ?
N12 C76 1.398(3) y
N12 H12a 0.89 ?
N12 H12b 0.89 ?
C54 C53 1.356(3) y
C54 C67 1.497(3) y
C54 C61 1.503(3) y
C53 C55 1.499(3) y
C53 C73 1.506(3) y
C67 C68 1.385(3) y
C67 C72 1.391(3) y
C68 C69 1.360(4) y
C68 H68 0.93 ?
C69 C70 1.407(4) y
C69 H69 0.93 ?
C70 C71 1.377(4) y
C71 C72 1.377(3) y
C71 H71 0.93 ?
C72 H72 0.93 ?
C61 C62 1.383(3) y
C61 C66 1.382(3) y
C66 C65 1.394(3) y
C66 H66 0.93 ?
C65 C64 1.372(3) y
C65 H65 0.93 ?
C64 C63 1.373(3) y
C63 C62 1.380(3) y
C63 H63 0.93 ?
C62 H62 0.93 ?
C55 C56 1.382(3) y
C55 C60 1.394(3) y
C60 C59 1.365(3) y
C60 H60 0.93 ?
C59 C58 1.391(4) y
C59 H59 0.93 ?
C58 C57 1.351(4) y
C57 C56 1.391(3) y
C57 H57 0.93 ?
C56 H56 0.93 ?
C73 C74 1.379(3) y
C73 C78 1.386(3) y
C78 C77 1.390(4) y
C78 H78 0.93 ?
C77 C76 1.357(4) y
C77 H77 0.93 ?
C76 C75 1.394(4) y
C75 C74 1.390(3) y
C75 H75 0.93 ?
C74 H74 0.93 ?

loop_
_geom_hbond_atom_site_label_D
_geom_hbond_atom_site_label_H
_geom_hbond_atom_site_label_A
_geom_hbond_distance_DH
_geom_hbond_distance_HA
_geom_hbond_distance_DA
_geom_hbond_angle_DHA
_geom_hbond_site_symmetry_A
N3 H3A N4 0.89 2.58 3.444(4) 163.3 1_565
N4 H4A N1 0.89 2.56 3.450(4) 175.1 4
N4 H4B O80 0.89 1.93 2.772(6) 158.3 4_565
N6 H6A N7 0.89 2.67 3.309(5) 129.7 4_586
N7 H7A N2 0.89 2.52 3.266(4) 142.3 1_565
N8 H8A N5 0.89 2.35 3.212(4) 162 4_575
N9 H9A N3 0.89 2.65 3.433(4) 146.9 1_556
N11 H11A O80 0.89 1.78 2.645(6) 163.1 .
N11 H11B N10 0.89 2.41 3.275(4) 165 4_575

loop_
_geom_torsion_atom_site_label_1
_geom_torsion_atom_site_label_2
_geom_torsion_atom_site_label_3
_geom_torsion_atom_site_label_4
_geom_torsion
_geom_torsion_publ_flag
C3 C1 C2 C9 -10.8(4) y
C21 C1 C2 C9 169.6(2) y
C3 C1 C2 C15 165.7(2) y
C21 C1 C2 C15 -13.8(4) y
C2 C1 C3 C8 -48.7(3) y
C21 C1 C3 C8 130.9(3) y
C2 C1 C3 C4 131.4(3) y
C21 C1 C3 C4 -49.1(3) y
C8 C3 C4 C5 2.9(4) y
C1 C3 C4 C5 -177.1(3) y
C3 C4 C5 C6 -1.7(5) y
C4 C5 C6 C7 1.0(5) y
C4 C5 C6 N1 174.6(3) y
C5 C6 C7 C8 -1.5(5) y
N1 C6 C7 C8 -175.1(3) y
C6 C7 C8 C3 3.0(4) y
C4 C3 C8 C7 -3.6(4) y
C1 C3 C8 C7 176.4(2) y
C1 C2 C9 C14 138.4(3) y
C15 C2 C9 C14 -38.5(3) y
C1 C2 C9 C10 -42.8(3) y
C15 C2 C9 C10 140.3(2) y
C14 C9 C10 C11 -0.4(4) y
C2 C9 C10 C11 -179.2(2) y
C9 C10 C11 C12 0.4(4) y
C10 C11 C12 C13 -0.2(4) y
C10 C11 C12 N2 -178.5(3) y
C11 C12 C13 C14 -0.1(4) y
N2 C12 C13 C14 178.2(3) y
C12 C13 C14 C9 0.1(4) y
C10 C9 C14 C13 0.1(4) y
C2 C9 C14 C13 178.9(2) y
C1 C2 C15 C16 -59.4(3) y
C9 C2 C15 C16 117.5(2) y
C1 C2 C15 C20 125.7(3) y
C9 C2 C15 C20 -57.4(3) y
C16 C15 C20 C19 0.2(4) y
C2 C15 C20 C19 175.3(2) y
C15 C20 C19 C18 -1.4(4) y
C20 C19 C18 C17 0.9(4) y
C20 C19 C18 N3 178.0(2) y
C19 C18 C17 C16 0.7(4) y
N3 C18 C17 C16 -176.4(2) y
C20 C15 C16 C17 1.5(4) y
C2 C15 C16 C17 -173.6(2) y
C18 C17 C16 C15 -2.0(4) y
C2 C1 C21 C22 141.4(3) y
C3 C1 C21 C22 -38.1(3) y
C2 C1 C21 C26 -43.3(3) y
C3 C1 C21 C26 137.2(2) y
C22 C21 C26 C25 -1.3(4) y
C1 C21 C26 C25 -176.7(2) y
C21 C26 C25 C24 0.0(4) y
C26 C25 C24 C23 0.0(4) y
C26 C25 C24 N4 177.8(3) y
C25 C24 C23 C22 1.5(5) y
N4 C24 C23 C22 -176.3(3) y
C24 C23 C22 C21 -2.9(5) y
C26 C21 C22 C23 2.7(4) y
C1 C21 C22 C23 178.3(3) y
C29 C27 C28 C41 -163.6(2) y
C47 C27 C28 C41 11.7(3) y
C29 C27 C28 C35 17.6(3) y
C47 C27 C28 C35 -167.1(2) y
C28 C27 C47 C52 39.6(3) y
C29 C27 C47 C52 -144.8(2) y
C28 C27 C47 C48 -144.0(2) y
C29 C27 C47 C48 31.6(3) y
C52 C47 C48 C49 -0.2(4) y
C27 C47 C48 C49 -176.9(2) y
C47 C48 C49 C50 0.8(4) y
C48 C49 C50 C51 -0.9(4) y
C48 C49 C50 N8 175.1(3) y
C49 C50 C51 C52 0.5(4) y
N8 C50 C51 C52 -175.5(3) y
C50 C51 C52 C47 0.1(4) y
C48 C47 C52 C51 -0.2(4) y
C27 C47 C52 C51 176.4(2) y
C28 C27 C29 C34 -127.5(2) y
C47 C27 C29 C34 56.9(3) y
C28 C27 C29 C30 57.9(3) y
C47 C27 C29 C30 -117.7(2) y
C34 C29 C30 C31 -2.5(4) y
C27 C29 C30 C31 172.3(2) y
C29 C30 C31 C32 1.9(4) y
C30 C31 C32 N5 175.0(2) y
C30 C31 C32 C33 1.4(4) y
C31 C32 C33 C34 -4.1(4) y
N5 C32 C33 C34 -177.6(2) y
C30 C29 C34 C33 -0.2(4) y
C27 C29 C34 C33 -174.9(2) y
C32 C33 C34 C29 3.6(4) y
C27 C28 C35 C36 47.5(3) y
C41 C28 C35 C36 -131.4(2) y
C27 C28 C35 C40 -132.5(3) y
C41 C28 C35 C40 48.6(3) y
C40 C35 C36 C37 -0.5(4) y
C28 C35 C36 C37 179.5(2) y
C35 C36 C37 C38 1.1(4) y
C36 C37 C38 C39 -0.7(5) y
C36 C37 C38 N6 -178.9(3) y
C37 C38 C39 C40 -0.3(5) y
N6 C38 C39 C40 177.9(3) y
C38 C39 C40 C35 0.9(5) y
C36 C35 C40 C39 -0.5(4) y
C28 C35 C40 C39 179.5(3) y
C27 C28 C41 C46 -132.7(3) y
C35 C28 C41 C46 46.2(3) y
C27 C28 C41 C42 49.0(3) y
C35 C28 C41 C42 -132.2(2) y
C46 C41 C42 C43 0.0(4) y
C28 C41 C42 C43 178.5(2) y
C41 C42 C43 C44 1.6(4) y
C42 C43 C44 C45 -1.7(4) y
C42 C43 C44 N7 177.2(3) y
C43 C44 C45 C46 0.1(4) y
N7 C44 C45 C46 -178.8(3) y
C44 C45 C46 C41 1.6(4) y
C42 C41 C46 C45 -1.7(4) y
C28 C41 C46 C45 179.9(2) y
C67 C54 C53 C55 166.1(2) y
C61 C54 C53 C55 -14.4(3) y
C67 C54 C53 C73 -14.6(3) y
C61 C54 C53 C73 164.83(19) y
C53 C54 C67 C68 139.7(2) y
C61 C54 C67 C68 -39.8(3) y
C53 C54 C67 C72 -43.5(3) y
C61 C54 C67 C72 137.1(2) y
C72 C67 C68 C69 -0.1(4) y
C54 C67 C68 C69 177.0(2) y
C67 C68 C69 C70 -1.5(4) y
C68 C69 C70 C71 2.6(4) y
C68 C69 C70 N11 -176.9(3) y
N11 C70 C71 C72 177.4(3) y
C69 C70 C71 C72 -2.1(4) y
C70 C71 C72 C67 0.5(4) y
C68 C67 C72 C71 0.6(3) y
C54 C67 C72 C71 -176.3(2) y
C53 C54 C61 C62 -56.9(3) y
C67 C54 C61 C62 122.5(2) y
C53 C54 C61 C66 128.1(2) y
C67 C54 C61 C66 -52.4(3) y
C62 C61 C66 C65 1.6(3) y
C54 C61 C66 C65 176.7(2) y
C61 C66 C65 C64 -1.5(4) y
C66 C65 C64 C63 -0.5(3) y
C66 C65 C64 N10 176.6(2) y
C65 C64 C63 C62 2.4(3) y
N10 C64 C63 C62 -174.8(2) y
C64 C63 C62 C61 -2.4(4) y
C66 C61 C62 C63 0.4(3) y
C54 C61 C62 C63 -174.7(2) y
C54 C53 C55 C56 -46.0(3) y
C73 C53 C55 C56 134.6(2) y
C54 C53 C55 C60 138.0(2) y
C73 C53 C55 C60 -41.3(3) y
C56 C55 C60 C59 3.5(4) y
C53 C55 C60 C59 179.7(2) y
C55 C60 C59 C58 -2.6(4) y
C60 C59 C58 C57 0.8(4) y
C60 C59 C58 N9 -177.9(3) y
C59 C58 C57 C56 -0.1(4) y
N9 C58 C57 C56 178.5(2) y
C60 C55 C56 C57 -2.8(3) y
C53 C55 C56 C57 -179.1(2) y
C58 C57 C56 C55 1.3(4) y
C54 C53 C73 C74 144.1(2) y
C55 C53 C73 C74 -36.6(3) y
C54 C53 C73 C78 -38.1(3) y
C55 C53 C73 C78 141.2(2) y
C74 C73 C78 C77 -0.5(4) y
C53 C73 C78 C77 -178.4(2) y
C73 C78 C77 C76 0.7(4) y
C78 C77 C76 C75 0.3(4) y
C78 C77 C76 N12 -179.1(3) y
C77 C76 C75 C74 -1.4(4) y
N12 C76 C75 C74 178.0(2) y
C78 C73 C74 C75 -0.7(4) y
C53 C73 C74 C75 177.3(2) y
C76 C75 C74 C73 1.6(4) y

loop_
_cod_related_entry_id
_cod_related_entry_database
_cod_related_entry_code
1 ChemSpider 30661272
